data_7108953
loop_
_publ_author_name
'Sidonie B. L. Vollrath'
'Chunhua Hu'
'Stefan Brase'
'Kent Kirshenbaum'

_publ_section_title
;
 Peptoid nanotubes: an oligomer macrocycle that reversibly sequesters
 water via single-crystal-to-single-crystal transformations
;
_journal_name_full Chem.Commun.
_journal_page_first 2317
_journal_paper_doi 10.1039/c3cc37163h
_journal_volume 49
_journal_year 2013
_chemical_formula_sum 'C52 H56.39 N8 O10.19'
_chemical_formula_weight 956.52
_chemical_name_systematic
;
?
;
_space_group_IT_number 15
_symmetry_cell_setting monoclinic
_symmetry_space_group_name_Hall '-C 2yc'
_symmetry_space_group_name_H-M 'C 1 2/c 1'
_atom_sites_solution_hydrogens geom
_atom_sites_solution_primary direct
_atom_sites_solution_secondary difmap
_audit_creation_method SHELXL-97
_cell_angle_alpha 90.00
_cell_angle_beta 106.8540(10)
_cell_angle_gamma 90.00
_cell_formula_units_Z 4
_cell_length_a 26.2161(19)
_cell_length_b 8.8142(6)
_cell_length_c 21.7727(16)
_cell_measurement_reflns_used 9825
_cell_measurement_temperature 100(2)
_cell_measurement_theta_max 28.27
_cell_measurement_theta_min 2.45
_cell_volume 4815.0(6)
_computing_cell_refinement 'Bruker SAINT'
_computing_data_collection 'Bruker APEX2'
_computing_data_reduction 'Bruker SAINT'
_computing_molecular_graphics 'Bruker SHELXTL'
_computing_publication_material 'Bruker SHELXTL'
_computing_structure_refinement 'SHELXL-97 (Sheldrick, 2008)'
_computing_structure_solution 'SHELXS-97 (Sheldrick, 2008)'
_diffrn_ambient_temperature 100(2)
_diffrn_measured_fraction_theta_full 0.999
_diffrn_measured_fraction_theta_max 0.999
_diffrn_measurement_device_type 'Bruker APEX-II CCD'
_diffrn_measurement_method '\f and \w scans'
_diffrn_radiation_monochromator graphite
_diffrn_radiation_source 'fine-focus sealed tube'
_diffrn_radiation_type MoK\a
_diffrn_radiation_wavelength 0.71073
_diffrn_reflns_av_R_equivalents 0.0401
_diffrn_reflns_av_sigmaI/netI 0.0166
_diffrn_reflns_limit_h_max 34
_diffrn_reflns_limit_h_min -34
_diffrn_reflns_limit_k_max 11
_diffrn_reflns_limit_k_min -11
_diffrn_reflns_limit_l_max 29
_diffrn_reflns_limit_l_min -29
_diffrn_reflns_number 75014
_diffrn_reflns_theta_full 28.31
_diffrn_reflns_theta_max 28.31
_diffrn_reflns_theta_min 1.62
_exptl_absorpt_coefficient_mu 0.093
_exptl_absorpt_correction_T_max 0.9849
_exptl_absorpt_correction_T_min 0.9507
_exptl_absorpt_correction_type multi-scan
_exptl_absorpt_process_details SADABS
_exptl_crystal_colour colorless
_exptl_crystal_density_diffrn 1.319
_exptl_crystal_density_method 'not measured'
_exptl_crystal_description plate
_exptl_crystal_F_000 2024
_exptl_crystal_size_max 0.55
_exptl_crystal_size_mid 0.54
_exptl_crystal_size_min 0.16
_refine_diff_density_max 0.367
_refine_diff_density_min -0.181
_refine_diff_density_rms 0.041
_refine_ls_extinction_method none
_refine_ls_goodness_of_fit_ref 1.045
_refine_ls_hydrogen_treatment mixed
_refine_ls_matrix_type full
_refine_ls_number_parameters 327
_refine_ls_number_reflns 5992
_refine_ls_number_restraints 1
_refine_ls_restrained_S_all 1.046
_refine_ls_R_factor_all 0.0416
_refine_ls_R_factor_gt 0.0367
_refine_ls_shift/su_max 0.000
_refine_ls_shift/su_mean 0.000
_refine_ls_structure_factor_coef Fsqd
_refine_ls_weighting_details 'calc w=1/[\s^2^(Fo^2^)+(0.0488P)^2^+3.4506P] where P=(Fo^2^+2Fc^2^)/3'
_refine_ls_weighting_scheme calc
_refine_ls_wR_factor_gt 0.0952
_refine_ls_wR_factor_ref 0.0991
_reflns_number_gt 5309
_reflns_number_total 5992
_reflns_threshold_expression >2sigma(I)
_cod_data_source_file c3cc37163h.txt
_cod_data_source_block 10ktk11h
_cod_original_sg_symbol_H-M 'C2/c '
_cod_database_code 7108953

loop_
_symmetry_equiv_pos_as_xyz
'x, y, z'
'-x, y, -z+1/2'
'x+1/2, y+1/2, z'
'-x+1/2, y+1/2, -z+1/2'
'-x, -y, -z'
'x, -y, z-1/2'
'-x+1/2, -y+1/2, -z'
'x+1/2, -y+1/2, z-1/2'

loop_
_atom_site_label
_atom_site_type_symbol
_atom_site_fract_x
_atom_site_fract_y
_atom_site_fract_z
_atom_site_U_iso_or_equiv
_atom_site_adp_type
_atom_site_occupancy
_atom_site_symmetry_multiplicity
_atom_site_calc_flag
_atom_site_refinement_flags
O1 O 0.14297(3) 0.12425(9) 0.26607(4) 0.02247(16) Uani 1 1 d .
O2 O 0.14345(3) 0.29418(10) 0.10846(4) 0.02883(19) Uani 1 1 d .
O3 O 0.32395(3) 0.16752(9) 0.18934(4) 0.02667(18) Uani 1 1 d .
O4 O -0.01279(3) 0.40749(9) 0.06520(3) 0.02136(16) Uani 1 1 d .
O5 O 0.07047(3) 0.36369(9) 0.31944(3) 0.02057(16) Uani 1 1 d .
N1 N 0.16932(3) 0.23610(10) 0.36365(4) 0.01884(18) Uani 1 1 d .
N2 N 0.19909(3) 0.30511(10) 0.20982(4) 0.01823(17) Uani 1 1 d .
N3 N 0.06800(3) 0.47753(10) 0.13128(4) 0.01793(17) Uani 1 1 d .
N4 N -0.02896(3) 0.17909(10) 0.14065(4) 0.01688(17) Uani 1 1 d .
C1 C 0.17079(4) 0.21852(11) 0.30204(5) 0.01777(19) Uani 1 1 d .
C2 C 0.12528(4) 0.16154(12) 0.37953(5) 0.0199(2) Uani 1 1 d .
H2A H 0.1325 0.1585 0.4267 0.024 Uiso 1 1 calc R
H2B H 0.1222 0.0557 0.3636 0.024 Uiso 1 1 calc R
C3 C 0.20074(4) 0.34288(12) 0.40867(5) 0.0211(2) Uani 1 1 d .
C4 C 0.17615(5) 0.44317(14) 0.44051(5) 0.0273(2) Uani 1 1 d .
H4 H 0.1385 0.4432 0.4315 0.033 Uiso 1 1 calc R
C5 C 0.20690(6) 0.54345(15) 0.48563(6) 0.0355(3) Uani 1 1 d .
H5 H 0.1903 0.6096 0.5085 0.043 Uiso 1 1 calc R
C6 C 0.26181(6) 0.54674(16) 0.49711(6) 0.0381(3) Uani 1 1 d .
H6 H 0.2826 0.6177 0.5268 0.046 Uiso 1 1 calc R
C7 C 0.28627(5) 0.44733(16) 0.46555(6) 0.0330(3) Uani 1 1 d .
H7 H 0.3238 0.4515 0.4731 0.040 Uiso 1 1 calc R
C8 C 0.25618(4) 0.34083(14) 0.42269(5) 0.0254(2) Uani 1 1 d .
H8 H 0.2732 0.2678 0.4033 0.030 Uiso 1 1 calc R
C9 C 0.20509(4) 0.33040(11) 0.27738(5) 0.01736(19) Uani 1 1 d .
H9A H 0.1943 0.4356 0.2837 0.021 Uiso 1 1 calc R
H9B H 0.2430 0.3178 0.3022 0.021 Uiso 1 1 calc R
C10 C 0.15306(4) 0.33845(12) 0.16390(5) 0.0190(2) Uani 1 1 d .
C11 C 0.23637(4) 0.19769(12) 0.19518(5) 0.0212(2) Uani 1 1 d .
H11A H 0.2187 0.1439 0.1547 0.025 Uiso 1 1 calc R
H11B H 0.2471 0.1213 0.2299 0.025 Uiso 1 1 calc R
C12 C 0.28540(4) 0.27982(12) 0.18862(5) 0.0220(2) Uani 1 1 d .
H12A H 0.2767 0.3375 0.1479 0.026 Uiso 1 1 calc R
H12B H 0.2989 0.3515 0.2247 0.026 Uiso 1 1 calc R
C13 C 0.37071(5) 0.22719(14) 0.17790(7) 0.0297(3) Uani 1 1 d .
H13A H 0.3616 0.2718 0.1349 0.045 Uiso 1 1 calc R
H13B H 0.3967 0.1455 0.1810 0.045 Uiso 1 1 calc R
H13C H 0.3861 0.3054 0.2099 0.045 Uiso 1 1 calc R
C14 C 0.11418(4) 0.44220(11) 0.18481(5) 0.01715(19) Uani 1 1 d .
H14A H 0.1024 0.3915 0.2190 0.021 Uiso 1 1 calc R
H14B H 0.1326 0.5374 0.2027 0.021 Uiso 1 1 calc R
C15 C 0.02393(4) 0.38754(11) 0.11414(5) 0.01683(19) Uani 1 1 d .
C16 C 0.07658(4) 0.58940(12) 0.08507(5) 0.0221(2) Uani 1 1 d U
H16A H 0.0424 0.6089 0.0519 0.027 Uiso 1 1 calc R
H16B H 0.1019 0.5474 0.0635 0.027 Uiso 1 1 calc R
C17 C 0.09775(4) 0.73325(13) 0.11667(5) 0.0246(2) Uani 1 1 d U
C18 C 0.11589(5) 0.84788(14) 0.14274(6) 0.0327(3) Uani 1 1 d .
H18 H 0.1304 0.9395 0.1636 0.039 Uiso 1 1 calc R
C19 C 0.02167(4) 0.25936(11) 0.16122(5) 0.01719(19) Uani 1 1 d .
H19A H 0.0512 0.1871 0.1640 0.021 Uiso 1 1 calc R
H19B H 0.0264 0.3026 0.2045 0.021 Uiso 1 1 calc R
C20 C -0.03397(4) 0.03942(11) 0.10481(5) 0.01790(19) Uani 1 1 d .
C21 C -0.05199(4) 0.04189(13) 0.03812(5) 0.0226(2) Uani 1 1 d .
H21 H -0.0572 0.1357 0.0157 0.027 Uiso 1 1 calc R
C22 C -0.06226(5) -0.09440(14) 0.00459(6) 0.0273(2) Uani 1 1 d .
H22 H -0.0753 -0.0937 -0.0409 0.033 Uiso 1 1 calc R
C23 C -0.05360(5) -0.23106(13) 0.03737(6) 0.0285(2) Uani 1 1 d .
H23 H -0.0613 -0.3239 0.0143 0.034 Uiso 1 1 calc R
C24 C -0.03368(5) -0.23266(13) 0.10379(6) 0.0279(2) Uani 1 1 d .
H24 H -0.0267 -0.3266 0.1261 0.033 Uiso 1 1 calc R
C25 C -0.02399(4) -0.09697(13) 0.13781(5) 0.0231(2) Uani 1 1 d .
H25 H -0.0106 -0.0978 0.1833 0.028 Uiso 1 1 calc R
C26 C 0.07250(4) 0.24509(11) 0.34961(5) 0.01685(19) Uani 1 1 d .
O6 O 0.0000 0.5951(7) 0.2500 0.029(2) Uani 0.194(6) 2 d SP
H6O H 0.023(3) 0.528(9) 0.273(3) 0.021(17) Uiso 0.194(6) 1 d P

loop_
_atom_site_aniso_label
_atom_site_aniso_U_11
_atom_site_aniso_U_22
_atom_site_aniso_U_33
_atom_site_aniso_U_23
_atom_site_aniso_U_13
_atom_site_aniso_U_12
O1 0.0212(4) 0.0179(3) 0.0271(4) -0.0015(3) 0.0051(3) -0.0032(3)
O2 0.0283(4) 0.0347(5) 0.0216(4) -0.0094(3) 0.0043(3) 0.0035(3)
O3 0.0209(4) 0.0200(4) 0.0440(5) 0.0057(3) 0.0171(3) 0.0035(3)
O4 0.0204(4) 0.0226(4) 0.0179(3) 0.0003(3) 0.0006(3) -0.0018(3)
O5 0.0204(4) 0.0194(4) 0.0211(3) 0.0058(3) 0.0047(3) 0.0004(3)
N1 0.0145(4) 0.0200(4) 0.0214(4) 0.0029(3) 0.0041(3) -0.0016(3)
N2 0.0154(4) 0.0196(4) 0.0205(4) -0.0028(3) 0.0065(3) 0.0009(3)
N3 0.0162(4) 0.0186(4) 0.0175(4) 0.0023(3) 0.0026(3) -0.0016(3)
N4 0.0156(4) 0.0166(4) 0.0185(4) -0.0032(3) 0.0049(3) -0.0021(3)
C1 0.0140(4) 0.0153(4) 0.0231(5) 0.0021(4) 0.0038(4) 0.0022(3)
C2 0.0157(4) 0.0202(5) 0.0234(5) 0.0068(4) 0.0052(4) 0.0005(4)
C3 0.0210(5) 0.0220(5) 0.0176(5) 0.0042(4) 0.0012(4) -0.0027(4)
C4 0.0295(6) 0.0272(6) 0.0232(5) 0.0011(4) 0.0046(4) 0.0001(5)
C5 0.0482(8) 0.0294(6) 0.0257(6) -0.0025(5) 0.0054(5) -0.0021(5)
C6 0.0479(8) 0.0336(7) 0.0240(6) 0.0002(5) -0.0035(5) -0.0150(6)
C7 0.0273(6) 0.0435(7) 0.0215(5) 0.0099(5) -0.0034(4) -0.0120(5)
C8 0.0218(5) 0.0315(6) 0.0200(5) 0.0074(4) 0.0016(4) -0.0030(4)
C9 0.0150(4) 0.0180(5) 0.0189(4) -0.0005(4) 0.0046(4) -0.0014(3)
C10 0.0178(5) 0.0178(5) 0.0218(5) -0.0033(4) 0.0062(4) -0.0024(4)
C11 0.0183(5) 0.0192(5) 0.0279(5) -0.0022(4) 0.0097(4) 0.0019(4)
C12 0.0199(5) 0.0198(5) 0.0290(5) 0.0025(4) 0.0112(4) 0.0030(4)
C13 0.0229(5) 0.0254(6) 0.0459(7) 0.0046(5) 0.0180(5) 0.0012(4)
C14 0.0148(4) 0.0184(5) 0.0171(4) -0.0016(3) 0.0027(3) -0.0004(3)
C15 0.0172(4) 0.0168(4) 0.0166(4) -0.0024(3) 0.0052(4) 0.0004(4)
C16 0.0222(5) 0.0238(5) 0.0202(5) 0.0039(4) 0.0057(4) -0.0029(4)
C17 0.0216(5) 0.0245(5) 0.0264(5) 0.0064(4) 0.0050(4) -0.0018(4)
C18 0.0293(6) 0.0238(6) 0.0403(7) 0.0040(5) 0.0025(5) -0.0041(5)
C19 0.0145(4) 0.0180(5) 0.0180(4) -0.0004(4) 0.0030(3) -0.0019(3)
C20 0.0155(4) 0.0174(5) 0.0222(5) -0.0043(4) 0.0078(4) -0.0013(3)
C21 0.0237(5) 0.0232(5) 0.0220(5) -0.0032(4) 0.0083(4) -0.0012(4)
C22 0.0264(5) 0.0309(6) 0.0258(5) -0.0103(4) 0.0093(4) -0.0024(5)
C23 0.0265(6) 0.0234(5) 0.0391(6) -0.0126(5) 0.0151(5) -0.0031(4)
C24 0.0298(6) 0.0184(5) 0.0405(6) -0.0012(5) 0.0179(5) 0.0020(4)
C25 0.0236(5) 0.0215(5) 0.0261(5) -0.0005(4) 0.0103(4) 0.0023(4)
C26 0.0166(4) 0.0178(4) 0.0156(4) 0.0008(3) 0.0039(3) 0.0004(4)
O6 0.029(4) 0.022(3) 0.028(3) 0.000 -0.003(3) 0.000

loop_
_atom_type_symbol
_atom_type_description
_atom_type_scat_dispersion_real
_atom_type_scat_dispersion_imag
_atom_type_scat_source
C C 0.0033 0.0016 'International Tables Vol C Tables 4.2.6.8 and 6.1.1.4'
H H 0.0000 0.0000 'International Tables Vol C Tables 4.2.6.8 and 6.1.1.4'
N N 0.0061 0.0033 'International Tables Vol C Tables 4.2.6.8 and 6.1.1.4'
O O 0.0106 0.0060 'International Tables Vol C Tables 4.2.6.8 and 6.1.1.4'

loop_
_geom_angle_atom_site_label_1
_geom_angle_atom_site_label_2
_geom_angle_atom_site_label_3
_geom_angle
_geom_angle_site_symmetry_1
_geom_angle_site_symmetry_3
C12 O3 C13 112.95(8) . .
C1 N1 C3 124.96(9) . .
C1 N1 C2 115.71(8) . .
C3 N1 C2 118.18(9) . .
C10 N2 C9 121.71(8) . .
C10 N2 C11 119.19(8) . .
C9 N2 C11 115.98(8) . .
C15 N3 C14 122.65(8) . .
C15 N3 C16 119.25(8) . .
C14 N3 C16 115.84(8) . .
C26 N4 C20 120.23(8) 2 .
C26 N4 C19 118.60(8) 2 .
C20 N4 C19 120.87(8) . .
O1 C1 N1 121.65(9) . .
O1 C1 C9 120.84(9) . .
N1 C1 C9 117.32(9) . .
N1 C2 C26 111.23(8) . .
N1 C2 H2A 109.4 . .
C26 C2 H2A 109.4 . .
N1 C2 H2B 109.4 . .
C26 C2 H2B 109.4 . .
H2A C2 H2B 108.0 . .
C4 C3 C8 120.17(10) . .
C4 C3 N1 120.00(10) . .
C8 C3 N1 119.76(10) . .
C5 C4 C3 119.85(12) . .
C5 C4 H4 120.1 . .
C3 C4 H4 120.1 . .
C6 C5 C4 119.90(13) . .
C6 C5 H5 120.0 . .
C4 C5 H5 120.0 . .
C7 C6 C5 120.27(12) . .
C7 C6 H6 119.9 . .
C5 C6 H6 119.9 . .
C6 C7 C8 120.37(12) . .
C6 C7 H7 119.8 . .
C8 C7 H7 119.8 . .
C7 C8 C3 119.24(12) . .
C7 C8 H8 120.4 . .
C3 C8 H8 120.4 . .
N2 C9 C1 110.75(8) . .
N2 C9 H9A 109.5 . .
C1 C9 H9A 109.5 . .
N2 C9 H9B 109.5 . .
C1 C9 H9B 109.5 . .
H9A C9 H9B 108.1 . .
O2 C10 N2 122.84(10) . .
O2 C10 C14 121.26(9) . .
N2 C10 C14 115.84(8) . .
N2 C11 C12 110.48(8) . .
N2 C11 H11A 109.6 . .
C12 C11 H11A 109.6 . .
N2 C11 H11B 109.6 . .
C12 C11 H11B 109.6 . .
H11A C11 H11B 108.1 . .
O3 C12 C11 106.72(8) . .
O3 C12 H12A 110.4 . .
C11 C12 H12A 110.4 . .
O3 C12 H12B 110.4 . .
C11 C12 H12B 110.4 . .
H12A C12 H12B 108.6 . .
O3 C13 H13A 109.5 . .
O3 C13 H13B 109.5 . .
H13A C13 H13B 109.5 . .
O3 C13 H13C 109.5 . .
H13A C13 H13C 109.5 . .
H13B C13 H13C 109.5 . .
N3 C14 C10 111.18(8) . .
N3 C14 H14A 109.4 . .
C10 C14 H14A 109.4 . .
N3 C14 H14B 109.4 . .
C10 C14 H14B 109.4 . .
H14A C14 H14B 108.0 . .
O4 C15 N3 123.07(9) . .
O4 C15 C19 120.88(9) . .
N3 C15 C19 116.03(8) . .
N3 C16 C17 111.66(9) . .
N3 C16 H16A 109.3 . .
C17 C16 H16A 109.3 . .
N3 C16 H16B 109.3 . .
C17 C16 H16B 109.3 . .
H16A C16 H16B 107.9 . .
C18 C17 C16 178.56(13) . .
C17 C18 H18 180.0 . .
N4 C19 C15 111.09(8) . .
N4 C19 H19A 109.4 . .
C15 C19 H19A 109.4 . .
N4 C19 H19B 109.4 . .
C15 C19 H19B 109.4 . .
H19A C19 H19B 108.0 . .
C25 C20 C21 120.72(10) . .
C25 C20 N4 119.06(9) . .
C21 C20 N4 120.09(9) . .
C20 C21 C22 119.34(10) . .
C20 C21 H21 120.3 . .
C22 C21 H21 120.3 . .
C23 C22 C21 120.19(11) . .
C23 C22 H22 119.9 . .
C21 C22 H22 119.9 . .
C22 C23 C24 120.11(10) . .
C22 C23 H23 119.9 . .
C24 C23 H23 119.9 . .
C23 C24 C25 120.11(11) . .
C23 C24 H24 119.9 . .
C25 C24 H24 119.9 . .
C20 C25 C24 119.46(10) . .
C20 C25 H25 120.3 . .
C24 C25 H25 120.3 . .
O5 C26 N4 122.89(9) . 2
O5 C26 C2 121.95(9) . .
N4 C26 C2 115.16(8) 2 .

loop_
_geom_bond_atom_site_label_1
_geom_bond_atom_site_label_2
_geom_bond_distance
_geom_bond_site_symmetry_2
O1 C1 1.2266(13) .
O2 C10 1.2233(13) .
O3 C12 1.4114(13) .
O3 C13 1.4207(13) .
O4 C15 1.2239(12) .
O5 C26 1.2275(12) .
N1 C1 1.3619(13) .
N1 C3 1.4342(13) .
N1 C2 1.4545(13) .
N2 C10 1.3574(13) .
N2 C9 1.4505(13) .
N2 C11 1.4608(13) .
N3 C15 1.3614(13) .
N3 C14 1.4501(12) .
N3 C16 1.4718(13) .
N4 C26 1.3515(13) 2
N4 C20 1.4430(12) .
N4 C19 1.4554(12) .
C1 C9 1.5329(14) .
C2 C26 1.5358(14) .
C2 H2A 0.9900 .
C2 H2B 0.9900 .
C3 C4 1.3918(16) .
C3 C8 1.3958(15) .
C4 C5 1.3918(17) .
C4 H4 0.9500 .
C5 C6 1.388(2) .
C5 H5 0.9500 .
C6 C7 1.381(2) .
C6 H6 0.9500 .
C7 C8 1.3954(17) .
C7 H7 0.9500 .
C8 H8 0.9500 .
C9 H9A 0.9900 .
C9 H9B 0.9900 .
C10 C14 1.5335(14) .
C11 C12 1.5176(14) .
C11 H11A 0.9900 .
C11 H11B 0.9900 .
C12 H12A 0.9900 .
C12 H12B 0.9900 .
C13 H13A 0.9800 .
C13 H13B 0.9800 .
C13 H13C 0.9800 .
C14 H14A 0.9900 .
C14 H14B 0.9900 .
C15 C19 1.5382(14) .
C16 C17 1.4723(16) .
C16 H16A 0.9900 .
C16 H16B 0.9900 .
C17 C18 1.1886(18) .
C18 H18 0.9500 .
C19 H19A 0.9900 .
C19 H19B 0.9900 .
C20 C25 1.3860(15) .
C20 C21 1.3907(14) .
C21 C22 1.3909(15) .
C21 H21 0.9500 .
C22 C23 1.3849(18) .
C22 H22 0.9500 .
C23 C24 1.3880(18) .
C23 H23 0.9500 .
C24 C25 1.3909(16) .
C24 H24 0.9500 .
C25 H25 0.9500 .
C26 N4 1.3517(13) 2
O6 H6O 0.88(8) .
